data_4026219
loop_
_publ_author_name
'Jutatip Boonsompat'
'Albert Padwa'

_publ_section_title
;
 An IMDAF Cycloaddition Approach toward the Synthesis of the Lycopodium
 Alkaloid (\+-)-Fawcettidine
;
_journal_name_full 'Journal of Organic Chemistry'
_journal_page_first 2753
_journal_page_last 2761
_journal_paper_doi 10.1021/jo200125c
_journal_volume 76
_journal_year 2011
_chemical_absolute_configuration ad
_chemical_formula_moiety 'C15 H16 N O4'
_chemical_formula_sum 'C15 H16 N O4'
_chemical_formula_weight 274.29
_chemical_name_systematic
; 
 ? 
;
_space_group_IT_number 5
_symmetry_cell_setting monoclinic
_symmetry_space_group_name_Hall 'C 2y'
_symmetry_space_group_name_H-M 'C 1 2 1'
_atom_sites_solution_hydrogens geom
_atom_sites_solution_primary direct
_atom_sites_solution_secondary difmap
_audit_creation_method SHELXL-97
_cell_angle_alpha 90.00
_cell_angle_beta 90.894(3)
_cell_angle_gamma 90.00
_cell_formula_units_Z 4
_cell_length_a 15.1192(7)
_cell_length_b 8.3556(3)
_cell_length_c 9.8683(3)
_cell_measurement_reflns_used 998
_cell_measurement_temperature 173(2)
_cell_measurement_theta_max 61.85
_cell_measurement_theta_min 4.48
_cell_volume 1246.51(8)
_computing_cell_refinement 'Bruker SAINT'
_computing_data_collection 'Bruker APEX2'
_computing_data_reduction 'Bruker SAINT'
_computing_molecular_graphics 'Bruker SHELXTL'
_computing_publication_material 'Bruker SHELXTL'
_computing_structure_refinement 'SHELXL-97 (Sheldrick, 1997)'
_computing_structure_solution 'SHELXS-97 (Sheldrick, 1990)'
_diffrn_ambient_temperature 173(2)
_diffrn_measured_fraction_theta_full 0.793
_diffrn_measured_fraction_theta_max 0.793
_diffrn_measurement_device_type 'Bruker APEX-II CCD'
_diffrn_measurement_method '\f and \w scans'
_diffrn_radiation_monochromator graphite
_diffrn_radiation_source 'fine-focus sealed tube'
_diffrn_radiation_type CuK\a
_diffrn_radiation_wavelength 1.54178
_diffrn_reflns_av_R_equivalents 0.0212
_diffrn_reflns_av_sigmaI/netI 0.0250
_diffrn_reflns_limit_h_max 15
_diffrn_reflns_limit_h_min -15
_diffrn_reflns_limit_k_max 8
_diffrn_reflns_limit_k_min -9
_diffrn_reflns_limit_l_max 11
_diffrn_reflns_limit_l_min -9
_diffrn_reflns_number 2997
_diffrn_reflns_theta_full 65.40
_diffrn_reflns_theta_max 65.40
_diffrn_reflns_theta_min 4.48
_diffrn_standards_number 0
_exptl_absorpt_coefficient_mu 0.882
_exptl_absorpt_correction_T_max 0.9490
_exptl_absorpt_correction_T_min 0.7903
_exptl_absorpt_correction_type multi-scan
_exptl_absorpt_process_details SADABS
_exptl_crystal_colour colourless
_exptl_crystal_density_diffrn 1.462
_exptl_crystal_description plate
_exptl_crystal_F_000 580
_exptl_crystal_size_max 0.28
_exptl_crystal_size_mid 0.13
_exptl_crystal_size_min 0.06
_refine_diff_density_max 0.301
_refine_diff_density_min -0.201
_refine_diff_density_rms 0.043
_refine_ls_abs_structure_details 'Flack H D (1983), Acta Cryst. A39, 876-881'
_refine_ls_abs_structure_Flack 0.2(3)
_refine_ls_extinction_method none
_refine_ls_goodness_of_fit_ref 1.057
_refine_ls_hydrogen_treatment constr
_refine_ls_matrix_type full
_refine_ls_number_parameters 181
_refine_ls_number_reflns 1346
_refine_ls_number_restraints 1
_refine_ls_restrained_S_all 1.057
_refine_ls_R_factor_all 0.0405
_refine_ls_R_factor_gt 0.0378
_refine_ls_shift/su_max 0.000
_refine_ls_shift/su_mean 0.000
_refine_ls_structure_factor_coef Fsqd
_refine_ls_weighting_details 'calc w=1/[\s^2^(Fo^2^)+(0.0850P)^2^+0.0000P] where P=(Fo^2^+2Fc^2^)/3'
_refine_ls_weighting_scheme calc
_refine_ls_wR_factor_gt 0.1066
_refine_ls_wR_factor_ref 0.1080
_reflns_number_gt 1253
_reflns_number_total 1346
_reflns_threshold_expression >2sigma(I)
_cod_data_source_file jo200125c_si_003.cif
_cod_data_source_block faw216_1bs
_cod_database_code 4026219

loop_
_symmetry_equiv_pos_as_xyz
'x, y, z'
'-x, y, -z'
'x+1/2, y+1/2, z'
'-x+1/2, y+1/2, -z'

loop_
_atom_site_label
_atom_site_type_symbol
_atom_site_fract_x
_atom_site_fract_y
_atom_site_fract_z
_atom_site_U_iso_or_equiv
_atom_site_adp_type
_atom_site_occupancy
_atom_site_symmetry_multiplicity
_atom_site_calc_flag
_atom_site_refinement_flags
C1 C 0.7888(2) 0.6246(4) 0.0409(3) 0.0257(7) Uani 1 1 d .
C2 C 0.7075(2) 0.6380(4) 0.1330(3) 0.0280(8) Uani 1 1 d .
H2A H 0.6883 0.5310 0.1643 0.034 Uiso 1 1 calc R
H2B H 0.6574 0.6903 0.0845 0.034 Uiso 1 1 calc R
C3 C 0.7406(2) 0.7429(4) 0.2549(3) 0.0271(8) Uani 1 1 d .
H3A H 0.7149 0.8523 0.2428 0.033 Uiso 1 1 calc R
C4 C 0.7122(3) 0.6812(4) 0.3934(3) 0.0282(8) Uani 1 1 d .
C5 C 0.7799(2) 0.6101(4) 0.4808(3) 0.0339(9) Uani 1 1 d .
H5A H 0.7667 0.5889 0.5728 0.041 Uiso 1 1 calc R
C6 C 0.8596(3) 0.5742(4) 0.4354(3) 0.0304(9) Uani 1 1 d .
H6A H 0.9024 0.5303 0.4963 0.036 Uiso 1 1 calc R
C7 C 0.8840(2) 0.6014(4) 0.2887(3) 0.0273(8) Uani 1 1 d .
C8 C 0.8558(2) 0.4486(4) 0.2071(3) 0.0296(8) Uani 1 1 d .
H8A H 0.8029 0.3976 0.2484 0.035 Uiso 1 1 calc R
C9 C 0.9360(3) 0.3413(4) 0.2226(4) 0.0367(9) Uani 1 1 d .
H9A H 0.9384 0.2637 0.1469 0.044 Uiso 1 1 calc R
H9B H 0.9340 0.2815 0.3091 0.044 Uiso 1 1 calc R
C10 C 1.0157(3) 0.4517(4) 0.2209(3) 0.0365(10) Uani 1 1 d .
H10A H 1.0632 0.4121 0.2823 0.044 Uiso 1 1 calc R
H10B H 1.0392 0.4621 0.1283 0.044 Uiso 1 1 calc R
C11 C 1.0287(3) 0.7398(4) 0.2697(3) 0.0285(8) Uani 1 1 d .
C12 C 0.9842(3) 0.8989(4) 0.2885(4) 0.0353(9) Uani 1 1 d .
H12A H 1.0167 0.9962 0.2870 0.042 Uiso 1 1 calc R
C13 C 0.8843(2) 0.8973(4) 0.3101(3) 0.0278(8) Uani 1 1 d .
H13A H 0.8724 0.8897 0.4083 0.033 Uiso 1 1 calc R
H13B H 0.8583 0.9987 0.2762 0.033 Uiso 1 1 calc R
C14 C 0.8405(2) 0.7566(4) 0.2365(3) 0.0242(8) Uani 1 1 d .
C15 C 0.8474(2) 0.7650(4) 0.0810(3) 0.0250(8) Uani 1 1 d .
H15A H 0.8242 0.8674 0.0447 0.030 Uiso 1 1 calc R
H15B H 0.9090 0.7497 0.0510 0.030 Uiso 1 1 calc R
N1 N 0.97973(18) 0.6074(3) 0.2696(2) 0.0290(7) Uani 1 1 d .
O1 O 0.76224(16) 0.6179(3) -0.09442(18) 0.0325(6) Uani 1 1 d .
H1A H 0.8024 0.6553 -0.1430 0.049 Uiso 1 1 calc R
O2 O 0.63502(19) 0.6926(3) 0.4294(2) 0.0384(7) Uani 1 1 d .
O3 O 1.10956(19) 0.7372(3) 0.2476(2) 0.0366(6) Uani 1 1 d .
O4 O 0.83976(16) 0.4811(2) 0.0668(2) 0.0293(6) Uani 1 1 d .

loop_
_atom_site_aniso_label
_atom_site_aniso_U_11
_atom_site_aniso_U_22
_atom_site_aniso_U_33
_atom_site_aniso_U_23
_atom_site_aniso_U_13
_atom_site_aniso_U_12
C1 0.025(2) 0.0307(16) 0.0212(14) 0.0003(12) -0.0024(14) 0.0008(13)
C2 0.025(2) 0.0352(17) 0.0234(15) 0.0016(12) -0.0037(15) -0.0022(13)
C3 0.030(3) 0.0265(15) 0.0250(15) 0.0011(12) -0.0027(14) 0.0024(14)
C4 0.026(3) 0.0310(17) 0.0275(17) -0.0039(12) 0.0053(17) -0.0030(14)
C5 0.039(3) 0.044(2) 0.0191(15) 0.0039(14) 0.0004(17) -0.0045(17)
C6 0.030(3) 0.0348(19) 0.0260(16) 0.0019(12) -0.0034(16) -0.0031(13)
C7 0.029(2) 0.0300(18) 0.0227(15) 0.0029(14) -0.0011(15) 0.0005(14)
C8 0.032(3) 0.0313(16) 0.0255(16) 0.0014(13) -0.0052(16) -0.0014(13)
C9 0.045(3) 0.0256(19) 0.0393(19) 0.0002(13) -0.0057(18) 0.0033(15)
C10 0.042(3) 0.0350(19) 0.0329(17) -0.0021(13) 0.0001(17) 0.0143(16)
C11 0.028(3) 0.0411(19) 0.0167(16) -0.0045(12) -0.0017(15) -0.0013(15)
C12 0.026(3) 0.0318(19) 0.048(2) -0.0068(13) -0.0029(19) -0.0075(14)
C13 0.034(3) 0.0242(16) 0.0247(16) -0.0019(11) 0.0025(16) -0.0025(12)
C14 0.023(2) 0.0259(15) 0.0240(15) -0.0030(12) -0.0017(14) 0.0028(13)
C15 0.024(2) 0.0284(16) 0.0226(16) 0.0017(12) 0.0032(15) -0.0008(13)
N1 0.024(2) 0.0347(16) 0.0280(13) -0.0005(11) -0.0026(13) 0.0044(13)
O1 0.0347(17) 0.0435(12) 0.0190(9) 0.0002(9) -0.0043(10) -0.0052(10)
O2 0.0343(19) 0.0462(14) 0.0349(13) 0.0056(10) 0.0056(13) 0.0017(11)
O3 0.0261(18) 0.0518(15) 0.0319(13) -0.0049(10) -0.0007(12) -0.0019(11)
O4 0.0358(17) 0.0291(12) 0.0230(11) -0.0013(8) -0.0040(10) 0.0013(8)

loop_
_atom_type_symbol
_atom_type_description
_atom_type_scat_dispersion_real
_atom_type_scat_dispersion_imag
_atom_type_scat_source
C C 0.0181 0.0091 'International Tables Vol C Tables 4.2.6.8 and 6.1.1.4'
H H 0.0000 0.0000 'International Tables Vol C Tables 4.2.6.8 and 6.1.1.4'
N N 0.0311 0.0180 'International Tables Vol C Tables 4.2.6.8 and 6.1.1.4'
O O 0.0492 0.0322 'International Tables Vol C Tables 4.2.6.8 and 6.1.1.4'

loop_
_geom_angle_atom_site_label_1
_geom_angle_atom_site_label_2
_geom_angle_atom_site_label_3
_geom_angle
O1 C1 O4 106.3(2)
O1 C1 C15 116.1(3)
O4 C1 C15 106.7(3)
O1 C1 C2 110.4(3)
O4 C1 C2 112.6(2)
C15 C1 C2 104.9(2)
C1 C2 C3 104.1(2)
C14 C3 C4 115.1(3)
C14 C3 C2 104.9(2)
C4 C3 C2 114.0(3)
O2 C4 C5 121.5(3)
O2 C4 C3 121.0(3)
C5 C4 C3 117.5(3)
C6 C5 C4 121.8(3)
C5 C6 C7 121.6(3)
N1 C7 C6 112.6(3)
N1 C7 C14 110.3(3)
C6 C7 C14 109.7(3)
N1 C7 C8 102.9(2)
C6 C7 C8 107.5(2)
C14 C7 C8 113.8(2)
O4 C8 C9 109.5(3)
O4 C8 C7 112.6(2)
C9 C8 C7 102.7(3)
C8 C9 C10 105.9(3)
N1 C10 C9 103.5(3)
O3 C11 N1 122.2(3)
O3 C11 C12 118.7(3)
N1 C11 C12 119.0(3)
C11 C12 C13 117.0(3)
C14 C13 C12 111.2(2)
C13 C14 C3 115.0(2)
C13 C14 C7 108.1(2)
C3 C14 C7 108.4(2)
C13 C14 C15 113.8(3)
C3 C14 C15 101.8(3)
C7 C14 C15 109.6(2)
C1 C15 C14 100.1(3)
C11 N1 C7 125.4(3)
C11 N1 C10 121.3(3)
C7 N1 C10 112.2(3)
C8 O4 C1 114.2(2)

loop_
_geom_bond_atom_site_label_1
_geom_bond_atom_site_label_2
_geom_bond_distance
C1 O1 1.390(3)
C1 O4 1.446(4)
C1 C15 1.520(5)
C1 C2 1.544(5)
C2 C3 1.565(4)
C3 C14 1.528(5)
C3 C4 1.529(4)
C4 O2 1.228(4)
C4 C5 1.455(5)
C5 C6 1.326(5)
C6 C7 1.517(4)
C7 N1 1.463(4)
C7 C14 1.539(4)
C7 C8 1.565(4)
C8 O4 1.428(4)
C8 C9 1.513(5)
C9 C10 1.518(5)
C10 N1 1.492(4)
C11 O3 1.246(4)
C11 N1 1.332(5)
C11 C12 1.502(5)
C12 C13 1.529(5)
C13 C14 1.527(4)
C14 C15 1.542(4)

loop_
_geom_hbond_atom_site_label_D
_geom_hbond_atom_site_label_H
_geom_hbond_atom_site_label_A
_geom_hbond_distance_DH
_geom_hbond_distance_HA
_geom_hbond_distance_DA
_geom_hbond_angle_DHA
_geom_hbond_site_symmetry_A
O1 H1A O3 0.84 1.83 2.670(3) 179.5 2_755

loop_
_geom_torsion_atom_site_label_1
_geom_torsion_atom_site_label_2
_geom_torsion_atom_site_label_3
_geom_torsion_atom_site_label_4
_geom_torsion
O1 C1 C2 C3 -146.8(2)
O4 C1 C2 C3 94.6(3)
C15 C1 C2 C3 -21.0(3)
C1 C2 C3 C14 -9.5(3)
C1 C2 C3 C4 -136.3(3)
C14 C3 C4 O2 166.4(3)
C2 C3 C4 O2 -72.3(4)
C14 C3 C4 C5 -13.0(4)
C2 C3 C4 C5 108.2(3)
O2 C4 C5 C6 169.1(3)
C3 C4 C5 C6 -11.4(5)
C4 C5 C6 C7 -1.5(5)
C5 C6 C7 N1 160.2(3)
C5 C6 C7 C14 37.0(4)
C5 C6 C7 C8 -87.1(4)
N1 C7 C8 O4 -85.9(3)
C6 C7 C8 O4 155.0(3)
C14 C7 C8 O4 33.4(4)
N1 C7 C8 C9 31.8(3)
C6 C7 C8 C9 -87.3(3)
C14 C7 C8 C9 151.1(3)
O4 C8 C9 C10 84.0(3)
C7 C8 C9 C10 -35.9(3)
C8 C9 C10 N1 25.7(3)
O3 C11 C12 C13 177.8(3)
N1 C11 C12 C13 1.5(4)
C11 C12 C13 C14 -30.9(4)
C12 C13 C14 C3 178.7(3)
C12 C13 C14 C7 57.5(3)
C12 C13 C14 C15 -64.5(4)
C4 C3 C14 C13 -74.5(3)
C2 C3 C14 C13 159.4(3)
C4 C3 C14 C7 46.5(3)
C2 C3 C14 C7 -79.6(3)
C4 C3 C14 C15 162.0(3)
C2 C3 C14 C15 35.9(3)
N1 C7 C14 C13 -56.4(3)
C6 C7 C14 C13 68.2(3)
C8 C7 C14 C13 -171.4(3)
N1 C7 C14 C3 178.4(2)
C6 C7 C14 C3 -57.0(3)
C8 C7 C14 C3 63.4(3)
N1 C7 C14 C15 68.2(3)
C6 C7 C14 C15 -167.3(3)
C8 C7 C14 C15 -46.9(4)
O1 C1 C15 C14 165.2(3)
O4 C1 C15 C14 -76.5(3)
C2 C1 C15 C14 43.1(3)
C13 C14 C15 C1 -172.9(3)
C3 C14 C15 C1 -48.6(3)
C7 C14 C15 C1 65.9(3)
O3 C11 N1 C7 -177.1(3)
C12 C11 N1 C7 -1.0(4)
O3 C11 N1 C10 -10.1(4)
C12 C11 N1 C10 166.0(3)
C6 C7 N1 C11 -93.4(3)
C14 C7 N1 C11 29.4(4)
C8 C7 N1 C11 151.1(3)
C6 C7 N1 C10 98.5(3)
C14 C7 N1 C10 -138.6(3)
C8 C7 N1 C10 -16.9(3)
C9 C10 N1 C11 -173.5(3)
C9 C10 N1 C7 -4.9(3)
C9 C8 O4 C1 -157.8(3)
C7 C8 O4 C1 -44.2(4)
O1 C1 O4 C8 -166.5(2)
C15 C1 O4 C8 69.0(3)
C2 C1 O4 C8 -45.6(3)

loop_
_cod_related_entry_id
_cod_related_entry_database
_cod_related_entry_code
1 ChemSpider 30659364
